data_4034239
loop_
_publ_author_name
'Zhou, Xiao-Jian'
'Zhao, Jian-Qiang'
'Chen, Xin-Meng'
'Zhuo, Jun-Rui'
'Zhang, Yan-Ping'
'Chen, Yong-Zheng'
'Zhang, Xiao-Mei'
'Xu, Xiao-Ying'
'Yuan, Wei-Cheng'

_publ_section_title
;
 Organocatalyzed Asymmetric Dearomative Aza-Michael/Michael Addition
 Cascade of 2-Nitrobenzofurans and 2-Nitrobenzothiophenes with
 2-Aminochalcones.
;
_journal_issue 7
_journal_name_full 'The Journal of organic chemistry'
_journal_page_first 4381
_journal_page_last 4391
_journal_paper_doi 10.1021/acs.joc.9b00401
_journal_volume 84
_journal_year 2019
_chemical_absolute_configuration ad
_chemical_formula_moiety 'C30 H23 Cl N2 O6 S'
_chemical_formula_sum 'C30 H23 Cl N2 O6 S'
_chemical_formula_weight 575.01
_space_group_crystal_system orthorhombic
_space_group_IT_number 18
_space_group_name_Hall 'P 2 2ab'
_space_group_name_H-M_alt 'P 21 21 2'
_atom_sites_solution_hydrogens geom
_atom_sites_solution_primary direct
_audit_creation_date 2018-08-25
_audit_creation_method
;
Olex2 1.2
(compiled 2018.05.29 svn.r3508 for OlexSys, GUI svn.r5506)
;
_cell_angle_alpha 90
_cell_angle_beta 90
_cell_angle_gamma 90
_cell_formula_units_Z 4
_cell_length_a 20.2062(3)
_cell_length_b 13.2940(2)
_cell_length_c 10.06784(20)
_cell_measurement_reflns_used 3967
_cell_measurement_temperature 293(2)
_cell_measurement_theta_max 70.7820
_cell_measurement_theta_min 3.9480
_cell_volume 2704.44(8)
_computing_cell_refinement
;
CrysAlisPro, Agilent Technologies,
Version 1.171.37.35 (release 13-08-2014 CrysAlis171 .NET)
(compiled Aug 13 2014,18:06:01)
;
_computing_data_collection
;
CrysAlisPro, Agilent Technologies,
Version 1.171.37.35 (release 13-08-2014 CrysAlis171 .NET)
(compiled Aug 13 2014,18:06:01)
;
_computing_data_reduction
;
CrysAlisPro, Agilent Technologies,
Version 1.171.37.35 (release 13-08-2014 CrysAlis171 .NET)
(compiled Aug 13 2014,18:06:01)
;
_computing_molecular_graphics 'Olex2 (Dolomanov et al., 2009)'
_computing_publication_material 'Olex2 (Dolomanov et al., 2009)'
_computing_structure_refinement 'ShelXL (Sheldrick, 2015)'
_computing_structure_solution 'ShelXS (Sheldrick, 2008)'
_diffrn_ambient_temperature 293(2)
_diffrn_detector 'CCD plate'
_diffrn_detector_area_resol_mean 16.2312
_diffrn_detector_type Eos
_diffrn_measured_fraction_theta_full 0.998
_diffrn_measured_fraction_theta_max 0.984
_diffrn_measurement_details
;
#__ type_ start__ end____ width___ exp.time_
  1 omega -106.00    4.00   1.0000    1.0000
omega____ theta____ kappa____ phi______ frames
    -      -33.5000  -19.0000 -180.0000 110

#__ type_ start__ end____ width___ exp.time_
  2 omega   57.00  105.00   1.0000    1.0000
omega____ theta____ kappa____ phi______ frames
    -       36.4734  178.0000  -60.0000 48

#__ type_ start__ end____ width___ exp.time_
  3 omega  -26.00   51.00   1.0000    1.0000
omega____ theta____ kappa____ phi______ frames
    -       36.4734  -57.0000  120.0000 77

#__ type_ start__ end____ width___ exp.time_
  4 omega   27.00   53.00   1.0000    1.0000
omega____ theta____ kappa____ phi______ frames
    -       36.4734  -77.0000  -60.0000 26

#__ type_ start__ end____ width___ exp.time_
  5 omega  -12.00   18.00   1.0000    1.0000
omega____ theta____ kappa____ phi______ frames
    -       36.4734  -77.0000  -60.0000 30

#__ type_ start__ end____ width___ exp.time_
  6 omega  -32.00   35.00   1.0000    1.0000
omega____ theta____ kappa____ phi______ frames
    -       36.4734  -57.0000   90.0000 67

#__ type_ start__ end____ width___ exp.time_
  7 omega   58.00  107.00   1.0000    1.0000
omega____ theta____ kappa____ phi______ frames
    -       36.4734  178.0000  -30.0000 49

#__ type_ start__ end____ width___ exp.time_
  8 omega   94.00  171.00   1.0000    5.0000
omega____ theta____ kappa____ phi______ frames
    -      108.0000   61.0000  150.0000 77

#__ type_ start__ end____ width___ exp.time_
  9 omega   55.00   88.00   1.0000    5.0000
omega____ theta____ kappa____ phi______ frames
    -      108.0000  -45.0000 -120.0000 33

#__ type_ start__ end____ width___ exp.time_
 10 omega   39.00   75.00   1.0000    5.0000
omega____ theta____ kappa____ phi______ frames
    -      108.0000  -30.0000    0.0000 36

#__ type_ start__ end____ width___ exp.time_
 11 omega   55.00   81.00   1.0000    5.0000
omega____ theta____ kappa____ phi______ frames
    -      108.0000  -30.0000 -150.0000 26

#__ type_ start__ end____ width___ exp.time_
 12 omega   45.00   91.00   1.0000    5.0000
omega____ theta____ kappa____ phi______ frames
    -      108.0000  -30.0000 -180.0000 46

#__ type_ start__ end____ width___ exp.time_
 13 omega   41.00  128.00   1.0000    5.0000
omega____ theta____ kappa____ phi______ frames
    -      108.0000  -61.0000   60.0000 87

#__ type_ start__ end____ width___ exp.time_
 14 omega   41.00   67.00   1.0000    5.0000
omega____ theta____ kappa____ phi______ frames
    -      108.0000  -45.0000 -180.0000 26

#__ type_ start__ end____ width___ exp.time_
 15 omega   65.00  177.00   1.0000    5.0000
omega____ theta____ kappa____ phi______ frames
    -      108.0000   15.0000  120.0000 112
;
_diffrn_measurement_device 'four-circle diffractometer'
_diffrn_measurement_device_type 'Xcalibur, Eos, Gemini'
_diffrn_measurement_method '\w scans'
_diffrn_orient_matrix_UB_11 -0.0148156000
_diffrn_orient_matrix_UB_12 0.1129045000
_diffrn_orient_matrix_UB_13 -0.0175099000
_diffrn_orient_matrix_UB_21 0.0537867000
_diffrn_orient_matrix_UB_22 0.0066956000
_diffrn_orient_matrix_UB_23 -0.1080994000
_diffrn_orient_matrix_UB_31 -0.0519686000
_diffrn_orient_matrix_UB_32 -0.0252587000
_diffrn_orient_matrix_UB_33 -0.1068590000
_diffrn_radiation_monochromator graphite
_diffrn_radiation_probe x-ray
_diffrn_radiation_type CuK\a
_diffrn_radiation_wavelength 1.54184
_diffrn_reflns_av_R_equivalents 0.0279
_diffrn_reflns_av_unetI/netI 0.0409
_diffrn_reflns_Laue_measured_fraction_full 0.998
_diffrn_reflns_Laue_measured_fraction_max 0.984
_diffrn_reflns_limit_h_max 15
_diffrn_reflns_limit_h_min -24
_diffrn_reflns_limit_k_max 15
_diffrn_reflns_limit_k_min -15
_diffrn_reflns_limit_l_max 11
_diffrn_reflns_limit_l_min -12
_diffrn_reflns_number 9921
_diffrn_reflns_point_group_measured_fraction_full 0.999
_diffrn_reflns_point_group_measured_fraction_max 0.974
_diffrn_reflns_theta_full 67.684
_diffrn_reflns_theta_max 70.952
_diffrn_reflns_theta_min 3.980
_diffrn_source 'Enhance (Cu) X-ray Source'
_exptl_absorpt_coefficient_mu 2.380
_exptl_absorpt_correction_T_max 1.00000
_exptl_absorpt_correction_T_min 0.90917
_exptl_absorpt_correction_type multi-scan
_exptl_absorpt_process_details
;
CrysAlisPro, Agilent Technologies,
Version 1.171.37.35 (release 13-08-2014 CrysAlis171 .NET)
(compiled Aug 13 2014,18:06:01)
Empirical absorption correction using spherical harmonics,
 implemented in SCALE3 ABSPACK scaling algorithm.
;
_exptl_crystal_colour colourless
_exptl_crystal_colour_primary colourless
_exptl_crystal_density_diffrn 1.412
_exptl_crystal_description prism
_exptl_crystal_F_000 1192
_exptl_crystal_size_max 0.19
_exptl_crystal_size_mid 0.16
_exptl_crystal_size_min 0.14
_refine_diff_density_max 0.204
_refine_diff_density_min -0.206
_refine_diff_density_rms 0.037
_refine_ls_abs_structure_details
;
 Flack x determined using 1684 quotients [(I+)-(I-)]/[(I+)+(I-)]
 (Parsons, Flack and Wagner, Acta Cryst. B69 (2013) 249-259).
;
_refine_ls_abs_structure_Flack -0.009(10)
_refine_ls_extinction_coef 0.0017(3)
_refine_ls_extinction_expression Fc^*^=kFc[1+0.001xFc^2^\l^3^/sin(2\q)]^-1/4^
_refine_ls_extinction_method 'SHELXL-2014/7 (Sheldrick 2014'
_refine_ls_goodness_of_fit_ref 1.043
_refine_ls_hydrogen_treatment constr
_refine_ls_matrix_type full
_refine_ls_number_parameters 363
_refine_ls_number_reflns 5094
_refine_ls_number_restraints 0
_refine_ls_restrained_S_all 1.043
_refine_ls_R_factor_all 0.0467
_refine_ls_R_factor_gt 0.0407
_refine_ls_shift/su_max 0.001
_refine_ls_shift/su_mean 0.000
_refine_ls_structure_factor_coef Fsqd
_refine_ls_weighting_details 'w=1/[\s^2^(Fo^2^)+(0.0617P)^2^+0.0045P] where P=(Fo^2^+2Fc^2^)/3'
_refine_ls_weighting_scheme calc
_refine_ls_wR_factor_gt 0.1091
_refine_ls_wR_factor_ref 0.1152
_reflns_Friedel_coverage 0.748
_reflns_Friedel_fraction_full 1.000
_reflns_Friedel_fraction_max 0.961
_reflns_number_gt 4542
_reflns_number_total 5094
_reflns_threshold_expression 'I > 2\s(I)'
_cod_data_source_file jo9b00401_si_002.cif
_cod_data_source_block 201808348
_cod_database_code 4034239
_shelx_shelxl_version_number 2014/7
_chemical_oxdiff_formula C15H15O3N2Cl1
_shelx_space_group_comment
;
The symmetry employed for this shelxl refinement is uniquely defined
by the following loop, which should always be used as a source of
symmetry information in preference to the above space-group names.
They are only intended as comments.
;
_shelx_estimated_absorpt_t_max 0.732
_shelx_estimated_absorpt_t_min 0.661
_reflns_odcompleteness_completeness 99.82
_reflns_odcompleteness_iscentric 1
_reflns_odcompleteness_theta 66.97
_olex2_refinement_description
;
1. Fixed Uiso
 At 1.2 times of:
  All C(H) groups, All C(H,H) groups
 At 1.5 times of:
  All C(H,H,H) groups
2.a Ternary CH refined with riding coordinates:
 C7(H7), C9(H9)
2.b Secondary CH2 refined with riding coordinates:
 C16(H16A,H16B)
2.c Aromatic/amide H refined with riding coordinates:
 C2(H2), C3(H3), C4(H4), C12(H12), C13(H13), C14(H14), C15(H15), C19(H19),
 C20(H20), C21(H21), C22(H22), C23(H23), C25(H25), C26(H26), C28(H28), C29(H29)
2.d Idealised Me refined as rotating group:
 C30(H30A,H30B,H30C)
;
_olex2_submission_special_instructions 'No special instructions were received'

loop_
_space_group_symop_operation_xyz
'x, y, z'
'-x, -y, z'
'x+1/2, -y+1/2, -z'
'-x+1/2, y+1/2, -z'

loop_
_atom_site_label
_atom_site_type_symbol
_atom_site_fract_x
_atom_site_fract_y
_atom_site_fract_z
_atom_site_U_iso_or_equiv
_atom_site_adp_type
_atom_site_occupancy
_atom_site_site_symmetry_order
_atom_site_calc_flag
_atom_site_refinement_flags_posn
C1 C 0.6364(2) 0.8923(3) 1.3827(5) 0.0636(10) Uani 1 1 d .
C2 C 0.6892(3) 0.8994(3) 1.4685(5) 0.0815(15) Uani 1 1 d .
H2 H 0.6820 0.9075 1.5591 0.098 Uiso 1 1 calc R
C3 C 0.7531(3) 0.8945(4) 1.4191(6) 0.0827(15) Uani 1 1 d .
H3 H 0.7886 0.9003 1.4773 0.099 Uiso 1 1 calc R
C4 C 0.7652(2) 0.8813(3) 1.2852(6) 0.0721(12) Uani 1 1 d .
H4 H 0.8081 0.8778 1.2519 0.087 Uiso 1 1 calc R
C5 C 0.71105(19) 0.8737(3) 1.2035(4) 0.0543(9) Uani 1 1 d .
C6 C 0.64672(19) 0.8797(2) 1.2480(4) 0.0511(8) Uani 1 1 d .
C7 C 0.59994(16) 0.8688(2) 1.1328(4) 0.0463(7) Uani 1 1 d .
H7 H 0.5745 0.9308 1.1202 0.056 Uiso 1 1 calc R
C8 C 0.65087(16) 0.8544(3) 1.0166(4) 0.0472(7) Uani 1 1 d .
C9 C 0.64065(16) 0.7584(3) 0.9360(4) 0.0485(7) Uani 1 1 d .
H9 H 0.5992 0.7659 0.8863 0.058 Uiso 1 1 calc R
C10 C 0.63162(16) 0.6721(3) 1.0332(4) 0.0458(7) Uani 1 1 d .
C11 C 0.58664(16) 0.6858(2) 1.1367(4) 0.0452(7) Uani 1 1 d .
C12 C 0.57426(19) 0.6099(3) 1.2279(4) 0.0541(8) Uani 1 1 d .
H12 H 0.5445 0.6204 1.2970 0.065 Uiso 1 1 calc R
C13 C 0.6065(2) 0.5187(3) 1.2153(5) 0.0616(10) Uani 1 1 d .
H13 H 0.5975 0.4667 1.2743 0.074 Uiso 1 1 calc R
C14 C 0.6519(2) 0.5052(3) 1.1154(5) 0.0628(10) Uani 1 1 d .
H14 H 0.6742 0.4443 1.1087 0.075 Uiso 1 1 calc R
C15 C 0.66491(18) 0.5807(3) 1.0246(4) 0.0555(9) Uani 1 1 d .
H15 H 0.6959 0.5703 0.9577 0.067 Uiso 1 1 calc R
C16 C 0.69644(18) 0.7440(3) 0.8352(4) 0.0545(9) Uani 1 1 d .
H16A H 0.7097 0.8094 0.8015 0.065 Uiso 1 1 calc R
H16B H 0.7343 0.7146 0.8798 0.065 Uiso 1 1 calc R
C17 C 0.67715(18) 0.6773(3) 0.7187(4) 0.0541(8) Uani 1 1 d .
C18 C 0.72757(16) 0.6612(3) 0.6136(4) 0.0472(7) Uani 1 1 d .
C19 C 0.7054(2) 0.6397(3) 0.4857(4) 0.0568(9) Uani 1 1 d .
H19 H 0.6603 0.6338 0.4691 0.068 Uiso 1 1 calc R
C20 C 0.7501(2) 0.6270(3) 0.3835(4) 0.0659(10) Uani 1 1 d .
H20 H 0.7349 0.6147 0.2978 0.079 Uiso 1 1 calc R
C21 C 0.8171(2) 0.6326(3) 0.4079(5) 0.0684(11) Uani 1 1 d .
H21 H 0.8472 0.6228 0.3392 0.082 Uiso 1 1 calc R
C22 C 0.8396(2) 0.6527(4) 0.5351(5) 0.0669(11) Uani 1 1 d .
H22 H 0.8848 0.6560 0.5516 0.080 Uiso 1 1 calc R
C23 C 0.79512(18) 0.6681(3) 0.6380(4) 0.0559(9) Uani 1 1 d .
H23 H 0.8104 0.6830 0.7229 0.067 Uiso 1 1 calc R
C24 C 0.46375(15) 0.7457(3) 0.9545(4) 0.0509(8) Uani 1 1 d .
C25 C 0.46836(19) 0.8108(3) 0.8489(5) 0.0661(11) Uani 1 1 d .
H25 H 0.4739 0.8796 0.8622 0.079 Uiso 1 1 calc R
C26 C 0.4645(2) 0.7711(4) 0.7222(5) 0.0749(13) Uani 1 1 d .
H26 H 0.4683 0.8142 0.6498 0.090 Uiso 1 1 calc R
C27 C 0.4553(2) 0.6700(4) 0.6996(5) 0.0720(13) Uani 1 1 d .
C28 C 0.4492(2) 0.6075(4) 0.8081(5) 0.0674(11) Uani 1 1 d .
H28 H 0.4413 0.5393 0.7949 0.081 Uiso 1 1 calc R
C29 C 0.45454(19) 0.6438(3) 0.9358(5) 0.0592(9) Uani 1 1 d .
H29 H 0.4520 0.6004 1.0081 0.071 Uiso 1 1 calc R
C30 C 0.4528(3) 0.6290(6) 0.5612(6) 0.110(2) Uani 1 1 d .
H30A H 0.4965 0.6096 0.5338 0.164 Uiso 1 1 calc GR
H30B H 0.4361 0.6796 0.5021 0.164 Uiso 1 1 calc GR
H30C H 0.4241 0.5714 0.5589 0.164 Uiso 1 1 calc GR
Cl1 Cl 0.55630(8) 0.90177(13) 1.44245(15) 0.0979(5) Uani 1 1 d .
N1 N 0.64475(17) 0.9478(3) 0.9261(4) 0.0633(9) Uani 1 1 d .
N2 N 0.55567(13) 0.7828(2) 1.1472(3) 0.0483(6) Uani 1 1 d .
O1 O 0.71507(12) 0.8565(2) 1.0689(3) 0.0576(6) Uani 1 1 d .
O2 O 0.67962(18) 1.0192(3) 0.9499(6) 0.1102(16) Uani 1 1 d .
O3 O 0.6026(2) 0.9472(3) 0.8422(4) 0.0956(12) Uani 1 1 d .
O4 O 0.62210(15) 0.6428(3) 0.7099(4) 0.0792(9) Uani 1 1 d .
O5 O 0.46048(13) 0.8968(2) 1.1207(4) 0.0733(9) Uani 1 1 d .
O6 O 0.44270(14) 0.7251(2) 1.2058(3) 0.0674(8) Uani 1 1 d .
S1 S 0.47516(4) 0.79213(7) 1.11730(10) 0.0529(2) Uani 1 1 d .

loop_
_atom_site_aniso_label
_atom_site_aniso_U_11
_atom_site_aniso_U_22
_atom_site_aniso_U_33
_atom_site_aniso_U_23
_atom_site_aniso_U_13
_atom_site_aniso_U_12
C1 0.085(3) 0.0470(18) 0.059(2) -0.0037(18) 0.001(2) -0.0078(18)
C2 0.128(5) 0.056(2) 0.060(3) -0.001(2) -0.019(3) -0.008(3)
C3 0.096(4) 0.061(3) 0.091(4) -0.002(2) -0.041(3) -0.001(2)
C4 0.062(2) 0.057(2) 0.097(4) -0.008(2) -0.022(2) 0.0005(18)
C5 0.0521(19) 0.0428(17) 0.068(2) -0.0043(16) -0.0047(18) -0.0034(14)
C6 0.056(2) 0.0372(15) 0.061(2) -0.0042(15) -0.0019(17) -0.0044(14)
C7 0.0425(15) 0.0411(15) 0.0553(19) 0.0002(15) 0.0046(15) -0.0011(12)
C8 0.0368(15) 0.0512(17) 0.0537(18) 0.0024(15) 0.0046(14) -0.0046(14)
C9 0.0366(15) 0.0590(19) 0.0499(17) -0.0028(15) 0.0026(14) 0.0002(13)
C10 0.0392(16) 0.0504(18) 0.0478(17) -0.0064(14) -0.0026(14) -0.0003(13)
C11 0.0400(15) 0.0457(16) 0.0499(18) -0.0056(14) -0.0017(14) -0.0037(12)
C12 0.055(2) 0.0554(19) 0.0517(18) -0.0034(16) 0.0005(16) -0.0098(16)
C13 0.069(2) 0.0491(19) 0.067(2) 0.0057(18) -0.014(2) -0.0067(17)
C14 0.065(2) 0.0466(18) 0.076(3) -0.0063(19) -0.014(2) 0.0081(16)
C15 0.0473(18) 0.059(2) 0.060(2) -0.0129(18) -0.0037(17) 0.0067(16)
C16 0.0426(17) 0.068(2) 0.0526(19) -0.0074(17) 0.0065(15) -0.0052(15)
C17 0.0430(18) 0.066(2) 0.0536(19) -0.0027(17) 0.0018(16) -0.0005(15)
C18 0.0447(16) 0.0482(16) 0.0486(17) 0.0003(15) 0.0017(15) -0.0012(13)
C19 0.057(2) 0.059(2) 0.055(2) -0.0017(17) -0.0021(17) -0.0049(17)
C20 0.083(3) 0.067(2) 0.0479(19) -0.0057(19) 0.002(2) -0.014(2)
C21 0.075(3) 0.068(2) 0.062(2) -0.013(2) 0.024(2) -0.012(2)
C22 0.051(2) 0.074(2) 0.076(3) -0.012(2) 0.012(2) -0.0059(19)
C23 0.0474(18) 0.067(2) 0.053(2) -0.0084(18) 0.0027(16) -0.0011(15)
C24 0.0337(15) 0.0566(18) 0.062(2) 0.0004(16) 0.0020(14) -0.0004(13)
C25 0.0442(18) 0.066(2) 0.088(3) 0.013(2) -0.0029(19) 0.0028(16)
C26 0.057(2) 0.106(4) 0.061(2) 0.021(3) -0.0006(19) 0.009(2)
C27 0.049(2) 0.101(4) 0.066(3) -0.009(2) -0.0064(19) 0.016(2)
C28 0.057(2) 0.071(2) 0.074(3) -0.013(2) -0.005(2) 0.0042(19)
C29 0.0496(19) 0.064(2) 0.064(2) 0.0025(19) 0.0010(17) -0.0036(17)
C30 0.112(5) 0.150(6) 0.067(3) -0.015(4) -0.009(3) 0.032(4)
Cl1 0.1066(10) 0.1136(11) 0.0734(7) -0.0185(7) 0.0316(8) -0.0198(8)
N1 0.0559(18) 0.0599(19) 0.074(2) 0.0123(16) 0.0154(18) -0.0050(15)
N2 0.0410(13) 0.0444(14) 0.0597(17) -0.0042(13) 0.0073(12) -0.0032(11)
O1 0.0403(12) 0.0647(15) 0.0678(16) -0.0086(13) 0.0013(12) -0.0035(11)
O2 0.086(2) 0.081(2) 0.163(4) 0.044(3) -0.014(3) -0.031(2)
O3 0.114(3) 0.078(2) 0.095(3) 0.026(2) -0.033(2) -0.005(2)
O4 0.0480(15) 0.118(3) 0.0720(19) -0.0253(19) 0.0053(14) -0.0193(16)
O5 0.0505(14) 0.0611(15) 0.108(2) -0.0185(17) 0.0033(17) 0.0099(11)
O6 0.0507(14) 0.0825(19) 0.0690(17) -0.0078(15) 0.0202(14) -0.0127(13)
S1 0.0381(4) 0.0546(4) 0.0661(5) -0.0083(4) 0.0102(4) -0.0006(3)

loop_
_atom_type_symbol
_atom_type_description
_atom_type_scat_dispersion_real
_atom_type_scat_dispersion_imag
_atom_type_scat_source
C C 0.0181 0.0091 'International Tables Vol C Tables 4.2.6.8 and 6.1.1.4'
H H 0.0000 0.0000 'International Tables Vol C Tables 4.2.6.8 and 6.1.1.4'
Cl Cl 0.3639 0.7018 'International Tables Vol C Tables 4.2.6.8 and 6.1.1.4'
N N 0.0311 0.0180 'International Tables Vol C Tables 4.2.6.8 and 6.1.1.4'
O O 0.0492 0.0322 'International Tables Vol C Tables 4.2.6.8 and 6.1.1.4'
S S 0.3331 0.5567 'International Tables Vol C Tables 4.2.6.8 and 6.1.1.4'

loop_
_geom_angle_atom_site_label_1
_geom_angle_atom_site_label_2
_geom_angle_atom_site_label_3
_geom_angle
C2 C1 C6 120.4(5)
C2 C1 Cl1 120.1(4)
C6 C1 Cl1 119.4(4)
C1 C2 H2 120.2
C1 C2 C3 119.6(5)
C3 C2 H2 120.2
C2 C3 H3 119.3
C4 C3 C2 121.4(5)
C4 C3 H3 119.3
C3 C4 H4 121.5
C5 C4 C3 116.9(5)
C5 C4 H4 121.5
C4 C5 C6 123.6(4)
C4 C5 O1 123.7(4)
O1 C5 C6 112.7(3)
C1 C6 C7 132.3(4)
C5 C6 C1 117.9(4)
C5 C6 C7 109.7(3)
C6 C7 H7 110.5
C6 C7 C8 100.0(3)
C8 C7 H7 110.5
N2 C7 C6 112.6(3)
N2 C7 H7 110.5
N2 C7 C8 112.3(3)
C9 C8 C7 114.2(3)
C9 C8 N1 110.3(3)
N1 C8 C7 106.8(3)
O1 C8 C7 109.0(3)
O1 C8 C9 110.0(3)
O1 C8 N1 106.3(3)
C8 C9 H9 107.6
C8 C9 C16 111.0(3)
C10 C9 C8 107.8(3)
C10 C9 H9 107.6
C10 C9 C16 115.0(3)
C16 C9 H9 107.6
C11 C10 C9 117.5(3)
C15 C10 C9 124.2(3)
C15 C10 C11 118.4(3)
C10 C11 N2 117.1(3)
C12 C11 C10 121.2(3)
C12 C11 N2 121.7(3)
C11 C12 H12 120.3
C13 C12 C11 119.5(4)
C13 C12 H12 120.3
C12 C13 H13 120.1
C14 C13 C12 119.8(4)
C14 C13 H13 120.1
C13 C14 H14 119.4
C13 C14 C15 121.1(3)
C15 C14 H14 119.4
C10 C15 H15 120.0
C14 C15 C10 120.0(4)
C14 C15 H15 120.0
C9 C16 H16A 108.9
C9 C16 H16B 108.9
H16A C16 H16B 107.7
C17 C16 C9 113.3(3)
C17 C16 H16A 108.9
C17 C16 H16B 108.9
C18 C17 C16 117.2(3)
O4 C17 C16 121.0(4)
O4 C17 C18 121.7(4)
C19 C18 C17 117.9(3)
C23 C18 C17 122.5(4)
C23 C18 C19 119.5(4)
C18 C19 H19 119.8
C20 C19 C18 120.3(4)
C20 C19 H19 119.8
C19 C20 H20 119.9
C19 C20 C21 120.2(4)
C21 C20 H20 119.9
C20 C21 H21 120.1
C20 C21 C22 119.8(4)
C22 C21 H21 120.1
C21 C22 H22 119.7
C21 C22 C23 120.5(4)
C23 C22 H22 119.7
C18 C23 H23 120.2
C22 C23 C18 119.6(4)
C22 C23 H23 120.2
C25 C24 C29 121.5(4)
C25 C24 S1 119.3(3)
C29 C24 S1 119.1(3)
C24 C25 H25 121.0
C24 C25 C26 118.0(4)
C26 C25 H25 121.0
C25 C26 H26 118.9
C27 C26 C25 122.2(5)
C27 C26 H26 118.9
C26 C27 C28 118.0(5)
C26 C27 C30 120.9(6)
C28 C27 C30 121.0(5)
C27 C28 H28 119.3
C29 C28 C27 121.5(4)
C29 C28 H28 119.3
C24 C29 H29 120.6
C28 C29 C24 118.8(4)
C28 C29 H29 120.6
C27 C30 H30A 109.5
C27 C30 H30B 109.5
C27 C30 H30C 109.5
H30A C30 H30B 109.5
H30A C30 H30C 109.5
H30B C30 H30C 109.5
O2 N1 C8 117.9(4)
O3 N1 C8 117.8(3)
O3 N1 O2 124.1(4)
C7 N2 S1 121.6(2)
C11 N2 C7 115.4(3)
C11 N2 S1 118.7(2)
C5 O1 C8 108.6(3)
N2 S1 C24 105.67(16)
O5 S1 C24 109.7(2)
O5 S1 N2 105.85(16)
O6 S1 C24 107.61(18)
O6 S1 N2 106.98(18)
O6 S1 O5 120.1(2)

loop_
_geom_bond_atom_site_label_1
_geom_bond_atom_site_label_2
_geom_bond_distance
C1 C2 1.376(7)
C1 C6 1.383(6)
C1 Cl1 1.731(5)
C2 H2 0.9300
C2 C3 1.386(8)
C3 H3 0.9300
C3 C4 1.381(8)
C4 H4 0.9300
C4 C5 1.373(6)
C5 C6 1.377(5)
C5 O1 1.377(5)
C6 C7 1.503(5)
C7 H7 0.9800
C7 C8 1.570(5)
C7 N2 1.459(4)
C8 C9 1.527(5)
C8 N1 1.545(5)
C8 O1 1.400(4)
C9 H9 0.9800
C9 C10 1.518(5)
C9 C16 1.529(5)
C10 C11 1.395(5)
C10 C15 1.392(5)
C11 C12 1.387(5)
C11 N2 1.437(4)
C12 H12 0.9300
C12 C13 1.382(6)
C13 H13 0.9300
C13 C14 1.372(6)
C14 H14 0.9300
C14 C15 1.383(6)
C15 H15 0.9300
C16 H16A 0.9700
C16 H16B 0.9700
C16 C17 1.521(5)
C17 C18 1.485(5)
C17 O4 1.207(5)
C18 C19 1.393(6)
C18 C23 1.390(5)
C19 H19 0.9300
C19 C20 1.378(6)
C20 H20 0.9300
C20 C21 1.380(6)
C21 H21 0.9300
C21 C22 1.384(7)
C22 H22 0.9300
C22 C23 1.387(6)
C23 H23 0.9300
C24 C25 1.375(6)
C24 C29 1.380(6)
C24 S1 1.767(4)
C25 H25 0.9300
C25 C26 1.382(7)
C26 H26 0.9300
C26 C27 1.377(8)
C27 C28 1.378(7)
C27 C30 1.497(7)
C28 H28 0.9300
C28 C29 1.377(6)
C29 H29 0.9300
C30 H30A 0.9600
C30 H30B 0.9600
C30 H30C 0.9600
N1 O2 1.206(5)
N1 O3 1.200(5)
N2 S1 1.659(3)
O5 S1 1.423(3)
O6 S1 1.420(3)

loop_
_geom_torsion_atom_site_label_1
_geom_torsion_atom_site_label_2
_geom_torsion_atom_site_label_3
_geom_torsion_atom_site_label_4
_geom_torsion
C1 C2 C3 C4 -0.8(7)
C1 C6 C7 C8 -178.3(4)
C1 C6 C7 N2 -58.9(5)
C2 C1 C6 C5 0.5(5)
C2 C1 C6 C7 179.4(4)
C2 C3 C4 C5 0.2(7)
C3 C4 C5 C6 0.8(6)
C3 C4 C5 O1 -177.4(4)
C4 C5 C6 C1 -1.2(5)
C4 C5 C6 C7 179.7(4)
C4 C5 O1 C8 -179.2(4)
C5 C6 C7 C8 0.6(3)
C5 C6 C7 N2 120.1(3)
C6 C1 C2 C3 0.5(6)
C6 C5 O1 C8 2.4(4)
C6 C7 C8 C9 124.1(3)
C6 C7 C8 N1 -113.7(3)
C6 C7 C8 O1 0.7(3)
C6 C7 N2 C11 -69.2(4)
C6 C7 N2 S1 134.2(3)
C7 C8 C9 C10 -47.1(4)
C7 C8 C9 C16 -173.7(3)
C7 C8 N1 O2 90.2(4)
C7 C8 N1 O3 -84.9(4)
C7 C8 O1 C5 -1.9(4)
C7 N2 S1 C24 98.4(3)
C7 N2 S1 O5 -17.9(4)
C7 N2 S1 O6 -147.1(3)
C8 C7 N2 C11 42.8(4)
C8 C7 N2 S1 -113.8(3)
C8 C9 C10 C11 48.6(4)
C8 C9 C10 C15 -131.9(3)
C8 C9 C16 C17 -157.2(3)
C9 C8 N1 O2 -145.2(4)
C9 C8 N1 O3 39.7(5)
C9 C8 O1 C5 -127.7(3)
C9 C10 C11 C12 178.5(3)
C9 C10 C11 N2 -3.7(4)
C9 C10 C15 C14 -177.9(3)
C9 C16 C17 C18 178.4(3)
C9 C16 C17 O4 1.6(6)
C10 C9 C16 C17 80.2(4)
C10 C11 C12 C13 -0.7(5)
C10 C11 N2 C7 -45.2(4)
C10 C11 N2 S1 112.1(3)
C11 C10 C15 C14 1.5(5)
C11 C12 C13 C14 2.1(6)
C11 N2 S1 C24 -57.4(3)
C11 N2 S1 O5 -173.7(3)
C11 N2 S1 O6 57.1(3)
C12 C11 N2 C7 132.7(4)
C12 C11 N2 S1 -70.0(4)
C12 C13 C14 C15 -1.6(6)
C13 C14 C15 C10 -0.2(6)
C15 C10 C11 C12 -1.1(5)
C15 C10 C11 N2 176.8(3)
C16 C9 C10 C11 172.9(3)
C16 C9 C10 C15 -7.6(5)
C16 C17 C18 C19 -153.1(4)
C16 C17 C18 C23 26.1(5)
C17 C18 C19 C20 178.1(4)
C17 C18 C23 C22 -179.6(4)
C18 C19 C20 C21 2.0(6)
C19 C18 C23 C22 -0.5(6)
C19 C20 C21 C22 -1.2(7)
C20 C21 C22 C23 -0.4(7)
C21 C22 C23 C18 1.3(7)
C23 C18 C19 C20 -1.1(6)
C24 C25 C26 C27 1.0(6)
C25 C24 C29 C28 -0.7(6)
C25 C24 S1 N2 -89.3(3)
C25 C24 S1 O5 24.4(3)
C25 C24 S1 O6 156.7(3)
C25 C26 C27 C28 0.7(7)
C25 C26 C27 C30 -178.7(5)
C26 C27 C28 C29 -2.4(7)
C27 C28 C29 C24 2.4(7)
C29 C24 C25 C26 -1.0(6)
C29 C24 S1 N2 86.7(3)
C29 C24 S1 O5 -159.6(3)
C29 C24 S1 O6 -27.3(3)
C30 C27 C28 C29 177.0(5)
Cl1 C1 C2 C3 -178.2(4)
Cl1 C1 C6 C5 179.2(3)
Cl1 C1 C6 C7 -1.9(6)
N1 C8 C9 C10 -167.3(3)
N1 C8 C9 C16 66.0(4)
N1 C8 O1 C5 112.9(3)
N2 C7 C8 C9 4.5(4)
N2 C7 C8 N1 126.7(3)
N2 C7 C8 O1 -118.9(3)
N2 C11 C12 C13 -178.5(3)
O1 C5 C6 C1 177.2(3)
O1 C5 C6 C7 -1.9(4)
O1 C8 C9 C10 75.8(3)
O1 C8 C9 C16 -50.9(4)
O1 C8 N1 O2 -26.0(5)
O1 C8 N1 O3 158.9(4)
O4 C17 C18 C19 23.7(6)
O4 C17 C18 C23 -157.1(4)
S1 C24 C25 C26 174.9(3)
S1 C24 C29 C28 -176.6(3)
